data_4066734
loop_
_publ_author_name
'Achard, Thierry'
'Giordano, Laurent'
'Tenaglia, Alphonse'
'Gimbert, Yves'
'Buono, G\'erard'

_publ_section_title
;
 Steric Control in the Synthesis of Phosphinous Acid-Coordinated Mono- and
 Binuclear Platinum(II) Complexes
;
_journal_issue 17
_journal_name_full Organometallics
_journal_page_first 3936
_journal_paper_doi 10.1021/om100602j
_journal_volume 29
_journal_year 2010
_chemical_compound_source 'synthesis as described'
_chemical_formula_moiety 'C22 H52 Cl2 N1 O2 P2 Pt1'
_chemical_formula_sum 'C22 H52 Cl2 N O2 P2 Pt'
_chemical_formula_weight 690.58
_chemical_name_systematic
;
 ?
;
_space_group_IT_number 14
_symmetry_cell_setting monoclinic
_symmetry_Int_Tables_number 14
_symmetry_space_group_name_Hall '-P 2yn'
_symmetry_space_group_name_H-M 'P 1 21/n 1'
_atom_sites_solution_hydrogens geom
_atom_sites_solution_primary direct
_atom_sites_solution_secondary difmap
_audit_creation_date 2009-07-29T15:23:49-00:00
_audit_creation_method 'WinGX routine CIF_UPDATE'
_cell_angle_alpha 90
_cell_angle_beta 92.511(1)
_cell_angle_gamma 90
_cell_formula_units_Z 4
_cell_length_a 9.6173(2)
_cell_length_b 19.0187(4)
_cell_length_c 18.0287(4)
_cell_measurement_reflns_used 30175
_cell_measurement_temperature 293(2)
_cell_measurement_theta_max 28.22
_cell_measurement_theta_min 2.37
_cell_measurement_wavelength 0.71073
_cell_volume 3294.44(12)
_computing_molecular_graphics 'Ortep-3 for Windows (Farrugia, 1997)'
_computing_publication_material 'WinGX publication routines (Farrugia, 1999)'
_computing_structure_refinement 'SHELXL-97 (Sheldrick, 1997)'
_computing_structure_solution 'SHELXS-97 (Sheldrick, 1990)'
_diffrn_ambient_temperature 293(2)
_diffrn_measured_fraction_theta_full 0.977
_diffrn_measured_fraction_theta_max 0.977
_diffrn_measurement_device_type KappaCCD
_diffrn_measurement_method 'Omega + Phi scan'
_diffrn_radiation_monochromator graphite
_diffrn_radiation_probe x-ray
_diffrn_radiation_type MoK\a
_diffrn_radiation_wavelength 0.71073
_diffrn_reflns_av_unetI/netI 0.0606
_diffrn_reflns_limit_h_max 12
_diffrn_reflns_limit_h_min 0
_diffrn_reflns_limit_k_max 25
_diffrn_reflns_limit_k_min 0
_diffrn_reflns_limit_l_max 23
_diffrn_reflns_limit_l_min -23
_diffrn_reflns_number 30175
_diffrn_reflns_theta_full 28.22
_diffrn_reflns_theta_max 28.22
_diffrn_reflns_theta_min 2.37
_diffrn_standards_number none
_exptl_absorpt_coefficient_mu 4.534
_exptl_absorpt_correction_type none
_exptl_crystal_colour colourless
_exptl_crystal_density_diffrn 1.392
_exptl_crystal_density_method 'not measured'
_exptl_crystal_description prism
_exptl_crystal_F_000 1396
_exptl_crystal_size_max 0.1
_exptl_crystal_size_mid 0.05
_exptl_crystal_size_min 0.025
_refine_diff_density_max 1.149
_refine_diff_density_min -1.552
_refine_diff_density_rms 0.181
_refine_ls_extinction_method none
_refine_ls_goodness_of_fit_ref 1.138
_refine_ls_hydrogen_treatment constr
_refine_ls_matrix_type full
_refine_ls_number_parameters 271
_refine_ls_number_reflns 7938
_refine_ls_number_restraints 0
_refine_ls_restrained_S_all 1.138
_refine_ls_R_factor_all 0.1189
_refine_ls_R_factor_gt 0.0737
_refine_ls_shift/su_max 0.968
_refine_ls_shift/su_mean 0.022
_refine_ls_structure_factor_coef Fsqd
_refine_ls_weighting_details 'calc w=1/[\s^2^(Fo^2^)+(0.0686P)^2^+21.3274P] where P=(Fo^2^+2Fc^2^)/3'
_refine_ls_weighting_scheme calc
_refine_ls_wR_factor_gt 0.1601
_refine_ls_wR_factor_ref 0.1911
_reflns_number_gt 5441
_reflns_number_total 7938
_reflns_threshold_expression >2sigma(I)
_cod_data_source_file om100602j_si_004.cif
_cod_data_source_block tra162
_cod_original_sg_symbol_H-M 'P 21/n'
_cod_database_code 4066734

loop_
_symmetry_equiv_pos_as_xyz
'x, y, z'
'-x+1/2, y+1/2, -z+1/2'
'-x, -y, -z'
'x-1/2, -y-1/2, z-1/2'

loop_
_atom_site_label
_atom_site_type_symbol
_atom_site_fract_x
_atom_site_fract_y
_atom_site_fract_z
_atom_site_U_iso_or_equiv
_atom_site_adp_type
_atom_site_occupancy
_atom_site_symmetry_multiplicity
_atom_site_calc_flag
_atom_site_refinement_flags
C1 C -0.0604(13) 0.1279(7) 0.3280(7) 0.073(3) Uani 1 1 d .
H1A H -0.0919 0.1483 0.3737 0.088 Uiso 1 1 calc R
H1B H -0.1424 0.1122 0.2994 0.088 Uiso 1 1 calc R
C2 C 0.0283(15) 0.0630(8) 0.3483(7) 0.084(4) Uani 1 1 d .
H2 H 0.077 0.0483 0.3043 0.1 Uiso 1 1 calc R
C3 C -0.065(2) 0.0021(9) 0.3721(11) 0.128(6) Uani 1 1 d .
H3A H -0.1101 0.015 0.4165 0.192 Uiso 1 1 calc R
H3B H -0.0087 -0.039 0.3814 0.192 Uiso 1 1 calc R
H3C H -0.1335 -0.0076 0.3333 0.192 Uiso 1 1 calc R
C4 C 0.1361(18) 0.0790(11) 0.4102(11) 0.133(7) Uani 1 1 d .
H4A H 0.0929 0.1043 0.4491 0.2 Uiso 1 1 calc R
H4B H 0.2092 0.1071 0.3909 0.2 Uiso 1 1 calc R
H4C H 0.1744 0.0358 0.4296 0.2 Uiso 1 1 calc R
C5 C -0.1196(15) 0.2552(8) 0.2487(8) 0.095(4) Uani 1 1 d .
H5A H -0.0865 0.2835 0.2084 0.114 Uiso 1 1 calc R
H5B H -0.1941 0.2261 0.2276 0.114 Uiso 1 1 calc R
C6 C -0.183(3) 0.3029(17) 0.2990(15) 0.209(16) Uani 1 1 d .
H6 H -0.1116 0.3385 0.2903 0.251 Uiso 1 1 calc R
C7 C -0.297(2) 0.3503(15) 0.2629(19) 0.223(15) Uani 1 1 d .
H7A H -0.3642 0.3615 0.2988 0.334 Uiso 1 1 calc R
H7B H -0.3417 0.3261 0.2217 0.334 Uiso 1 1 calc R
H7C H -0.2555 0.3929 0.2456 0.334 Uiso 1 1 calc R
C8 C -0.167(3) 0.3116(18) 0.3680(16) 0.234(17) Uani 1 1 d .
H8A H -0.2568 0.3109 0.3898 0.35 Uiso 1 1 calc R
H8B H -0.1231 0.356 0.3781 0.35 Uiso 1 1 calc R
H8C H -0.1106 0.2745 0.389 0.35 Uiso 1 1 calc R
C9 C 0.3537(16) 0.2663(9) 0.1215(8) 0.098(5) Uani 1 1 d .
H9A H 0.435 0.294 0.1364 0.118 Uiso 1 1 calc R
H9B H 0.3769 0.2391 0.0782 0.118 Uiso 1 1 calc R
C10 C 0.236(2) 0.3161(10) 0.0995(9) 0.109(5) Uani 1 1 d .
H10 H 0.1521 0.287 0.0929 0.131 Uiso 1 1 calc R
C11 C 0.255(3) 0.3528(11) 0.0248(11) 0.178(12) Uani 1 1 d .
H11A H 0.3249 0.3888 0.031 0.266 Uiso 1 1 calc R
H11B H 0.1689 0.3735 0.0076 0.266 Uiso 1 1 calc R
H11C H 0.2846 0.319 -0.0109 0.266 Uiso 1 1 calc R
C12 C 0.203(3) 0.3718(11) 0.1567(11) 0.147(8) Uani 1 1 d .
H12A H 0.1939 0.3499 0.2042 0.221 Uiso 1 1 calc R
H12B H 0.118 0.3951 0.142 0.221 Uiso 1 1 calc R
H12C H 0.2776 0.4055 0.1601 0.221 Uiso 1 1 calc R
C13 C 0.4567(13) 0.1420(8) 0.1939(9) 0.091(4) Uani 1 1 d .
H13A H 0.4593 0.124 0.1437 0.109 Uiso 1 1 calc R
H13B H 0.5437 0.1666 0.2044 0.109 Uiso 1 1 calc R
C14 C 0.4519(13) 0.0795(9) 0.2461(9) 0.091(4) Uani 1 1 d .
H14 H 0.3544 0.0647 0.2476 0.109 Uiso 1 1 calc R
C15 C 0.5329(18) 0.0181(10) 0.2221(12) 0.131(7) Uani 1 1 d .
H15A H 0.5129 0.0095 0.1702 0.196 Uiso 1 1 calc R
H15B H 0.508 -0.0225 0.2502 0.196 Uiso 1 1 calc R
H15C H 0.6305 0.0274 0.2302 0.196 Uiso 1 1 calc R
C16 C 0.501(2) 0.1015(12) 0.3276(10) 0.136(7) Uani 1 1 d .
H16A H 0.5971 0.1154 0.3282 0.203 Uiso 1 1 calc R
H16B H 0.4906 0.0623 0.3604 0.203 Uiso 1 1 calc R
H16C H 0.4455 0.1401 0.3436 0.203 Uiso 1 1 calc R
C17 C 0.4072(16) 0.4280(7) 0.4262(7) 0.083(4) Uani 1 1 d .
H17A H 0.3773 0.472 0.4477 0.1 Uiso 1 1 calc R
H17B H 0.5079 0.4265 0.4314 0.1 Uiso 1 1 calc R
C18 C 0.367(2) 0.4284(10) 0.3466(9) 0.122(6) Uani 1 1 d .
H18A H 0.3539 0.3809 0.3296 0.184 Uiso 1 1 calc R
H18B H 0.4385 0.4505 0.3195 0.184 Uiso 1 1 calc R
H18C H 0.2813 0.454 0.3389 0.184 Uiso 1 1 calc R
C19 C 0.1944(15) 0.3635(9) 0.4686(10) 0.103(5) Uani 1 1 d .
H19A H 0.1674 0.3258 0.5013 0.123 Uiso 1 1 calc R
H19B H 0.1618 0.3512 0.4185 0.123 Uiso 1 1 calc R
C20 C 0.1239(17) 0.4300(10) 0.4910(9) 0.119(6) Uani 1 1 d .
H20A H 0.143 0.4383 0.543 0.178 Uiso 1 1 calc R
H20B H 0.0253 0.4255 0.4816 0.178 Uiso 1 1 calc R
H20C H 0.1582 0.4686 0.4629 0.178 Uiso 1 1 calc R
C21 C 0.4112(18) 0.2994(8) 0.4517(8) 0.101(5) Uani 1 1 d .
H21A H 0.5116 0.3047 0.4517 0.121 Uiso 1 1 calc R
H21B H 0.3791 0.2868 0.4017 0.121 Uiso 1 1 calc R
C22 C 0.378(2) 0.2403(8) 0.5029(10) 0.126(7) Uani 1 1 d .
H22A H 0.3973 0.2546 0.5533 0.188 Uiso 1 1 calc R
H22B H 0.4333 0.2001 0.4918 0.188 Uiso 1 1 calc R
H22C H 0.2809 0.2285 0.4963 0.188 Uiso 1 1 calc R
O1 O 0.1208(9) 0.2364(5) 0.3308(4) 0.079(2) Uani 1 1 d .
O2 O 0.3366(9) 0.2459(5) 0.2700(4) 0.080(2) Uani 1 1 d .
P1 P 0.0216(3) 0.19602(17) 0.27644(16) 0.0613(7) Uani 1 1 d .
P2 P 0.3169(3) 0.20597(18) 0.19609(17) 0.0668(8) Uani 1 1 d .
Cl1 Cl -0.1053(3) 0.09725(19) 0.14349(16) 0.0792(9) Uani 1 1 d .
Cl2 Cl 0.1970(3) 0.11366(17) 0.05900(15) 0.0749(8) Uani 1 1 d .
Pt1 Pt 0.11183(4) 0.15464(2) 0.17381(2) 0.05280(15) Uani 1 1 d .
N1 N 0.3493(11) 0.3681(5) 0.4708(5) 0.073(3) Uani 1 1 d .
H1 H 0.3762 0.3765 0.519 0.088 Uiso 1 1 calc R

loop_
_atom_site_aniso_label
_atom_site_aniso_U_11
_atom_site_aniso_U_22
_atom_site_aniso_U_33
_atom_site_aniso_U_23
_atom_site_aniso_U_13
_atom_site_aniso_U_12
C1 0.078(8) 0.085(8) 0.057(7) 0.004(6) 0.015(6) 0.004(7)
C2 0.105(10) 0.091(10) 0.057(7) 0.009(7) 0.018(7) 0.006(8)
C3 0.152(16) 0.098(13) 0.134(16) 0.037(12) 0.017(13) 0.005(12)
C4 0.109(13) 0.145(17) 0.142(17) 0.049(14) -0.025(12) -0.002(12)
C5 0.092(10) 0.097(11) 0.095(11) -0.007(9) 0.004(8) 0.013(8)
C6 0.20(2) 0.26(3) 0.17(2) -0.11(2) -0.07(2) 0.16(2)
C7 0.13(2) 0.24(3) 0.29(4) -0.03(3) -0.02(2) 0.11(2)
C8 0.27(4) 0.27(3) 0.17(3) -0.07(3) 0.02(2) 0.17(3)
C9 0.093(10) 0.130(13) 0.074(9) -0.020(9) 0.020(7) -0.056(10)
C10 0.128(14) 0.115(13) 0.085(11) 0.017(10) -0.003(10) -0.047(12)
C11 0.32(4) 0.135(18) 0.079(12) 0.018(11) 0.042(17) -0.068(19)
C12 0.22(3) 0.105(14) 0.116(16) 0.011(12) 0.037(16) -0.012(16)
C13 0.059(7) 0.124(13) 0.090(10) -0.029(9) 0.005(6) -0.019(7)
C14 0.055(7) 0.117(12) 0.101(11) 0.008(9) 0.005(7) -0.001(7)
C15 0.098(12) 0.124(15) 0.170(19) -0.009(14) 0.004(12) 0.018(11)
C16 0.136(16) 0.17(2) 0.096(13) -0.001(13) 0.004(11) 0.034(15)
C17 0.126(11) 0.063(8) 0.060(7) -0.012(6) -0.004(7) 0.011(8)
C18 0.161(17) 0.122(15) 0.083(11) 0.004(10) -0.014(11) 0.015(12)
C19 0.083(10) 0.110(12) 0.114(13) -0.022(10) -0.006(9) 0.009(9)
C20 0.113(13) 0.143(15) 0.100(12) -0.020(11) 0.007(9) 0.053(11)
C21 0.128(12) 0.086(11) 0.085(10) -0.022(8) -0.026(9) 0.021(9)
C22 0.190(19) 0.066(9) 0.116(14) -0.005(9) -0.050(13) 0.004(11)
O1 0.081(5) 0.096(6) 0.060(5) -0.027(4) -0.005(4) -0.003(5)
O2 0.081(5) 0.095(6) 0.065(5) -0.017(4) -0.001(4) -0.029(5)
P1 0.0618(16) 0.0723(19) 0.0498(15) -0.0048(13) 0.0036(12) 0.0016(14)
P2 0.0637(17) 0.079(2) 0.0582(17) -0.0131(15) 0.0025(13) -0.0265(15)
Cl1 0.0755(18) 0.105(2) 0.0558(16) 0.0059(15) -0.0097(13) -0.0353(17)
Cl2 0.096(2) 0.078(2) 0.0515(15) -0.0117(14) 0.0091(14) -0.0193(17)
Pt1 0.0593(3) 0.0584(3) 0.0403(2) 0.00073(18) -0.00201(15) -0.01427(19)
N1 0.093(7) 0.071(6) 0.054(5) -0.012(5) -0.019(5) 0.017(5)

loop_
_atom_type_symbol
_atom_type_description
_atom_type_scat_dispersion_real
_atom_type_scat_dispersion_imag
_atom_type_scat_source
C C 0.0033 0.0016 'International Tables Vol C Tables 4.2.6.8 and 6.1.1.4'
H H 0 0 'International Tables Vol C Tables 4.2.6.8 and 6.1.1.4'
O O 0.0106 0.006 'International Tables Vol C Tables 4.2.6.8 and 6.1.1.4'
P P 0.1023 0.0942 'International Tables Vol C Tables 4.2.6.8 and 6.1.1.4'
Cl Cl 0.1484 0.1585 'International Tables Vol C Tables 4.2.6.8 and 6.1.1.4'
Pt Pt -1.7033 8.3905 'International Tables Vol C Tables 4.2.6.8 and 6.1.1.4'
N N 0.0061 0.0033 'International Tables Vol C Tables 4.2.6.8 and 6.1.1.4'

loop_
_geom_angle_atom_site_label_1
_geom_angle_atom_site_label_2
_geom_angle_atom_site_label_3
_geom_angle
C2 C1 P1 116.8(9)
C2 C1 H1A 108.1
P1 C1 H1A 108.1
C2 C1 H1B 108.1
P1 C1 H1B 108.1
H1A C1 H1B 107.3
C4 C2 C3 109.5(13)
C4 C2 C1 111.5(13)
C3 C2 C1 110.3(12)
C4 C2 H2 108.5
C3 C2 H2 108.5
C1 C2 H2 108.5
C2 C3 H3A 109.5
C2 C3 H3B 109.5
H3A C3 H3B 109.5
C2 C3 H3C 109.5
H3A C3 H3C 109.5
H3B C3 H3C 109.5
C2 C4 H4A 109.5
C2 C4 H4B 109.5
H4A C4 H4B 109.5
C2 C4 H4C 109.5
H4A C4 H4C 109.5
H4B C4 H4C 109.5
C6 C5 P1 123.3(13)
C6 C5 H5A 107.9
P1 C5 H5A 106.5
C6 C5 H5B 105.2
P1 C5 H5B 106.5
H5A C5 H5B 106.5
C8 C6 C5 132(2)
C8 C6 C7 113(2)
C5 C6 C7 114(2)
C8 C6 H6 91
C5 C6 H6 90.9
C7 C6 H6 91
C6 C7 H7A 108.7
C6 C7 H7B 108.7
H7A C7 H7B 109.5
C6 C7 H7C 111
H7A C7 H7C 109.5
H7B C7 H7C 109.5
C6 C8 H8A 108.4
C6 C8 H8B 111
H8A C8 H8B 109.5
C6 C8 H8C 109
H8A C8 H8C 109.5
H8B C8 H8C 109.5
C10 C9 P2 114.9(10)
C10 C9 H9A 108.5
P2 C9 H9A 108.5
C10 C9 H9B 108.5
P2 C9 H9B 108.5
H9A C9 H9B 107.5
C9 C10 C12 115.5(15)
C9 C10 C11 113.3(18)
C12 C10 C11 108.3(16)
C9 C10 H10 106.3
C12 C10 H10 106.3
C11 C10 H10 106.4
C10 C11 H11A 109.5
C10 C11 H11B 109.4
H11A C11 H11B 109.5
C10 C11 H11C 109.5
H11A C11 H11C 109.5
H11B C11 H11C 109.5
C10 C12 H12A 109.5
C10 C12 H12B 109.5
H12A C12 H12B 109.5
C10 C12 H12C 109.5
H12A C12 H12C 109.5
H12B C12 H12C 109.5
C14 C13 P2 118.0(10)
C14 C13 H13A 107.8
P2 C13 H13A 107.8
C14 C13 H13B 107.8
P2 C13 H13B 107.8
H13A C13 H13B 107.1
C15 C14 C13 114.0(14)
C15 C14 C16 109.9(14)
C13 C14 C16 110.7(14)
C15 C14 H14 107.3
C13 C14 H14 107.3
C16 C14 H14 107.3
C14 C15 H15A 109.5
C14 C15 H15B 109.5
H15A C15 H15B 109.5
C14 C15 H15C 109.5
H15A C15 H15C 109.5
H15B C15 H15C 109.5
C14 C16 H16A 109.5
C14 C16 H16B 109.5
H16A C16 H16B 109.5
C14 C16 H16C 109.4
H16A C16 H16C 109.5
H16B C16 H16C 109.5
C18 C17 N1 115.7(13)
C18 C17 H17A 108.4
N1 C17 H17A 108.4
C18 C17 H17B 108.4
N1 C17 H17B 108.4
H17A C17 H17B 107.4
C17 C18 H18A 109.5
C17 C18 H18B 109.5
H18A C18 H18B 109.5
C17 C18 H18C 109.5
H18A C18 H18C 109.5
H18B C18 H18C 109.5
N1 C19 C20 114.0(13)
N1 C19 H19A 108.8
C20 C19 H19A 108.8
N1 C19 H19B 108.8
C20 C19 H19B 108.8
H19A C19 H19B 107.7
C19 C20 H20A 109.5
C19 C20 H20B 109.5
H20A C20 H20B 109.5
C19 C20 H20C 109.5
H20A C20 H20C 109.5
H20B C20 H20C 109.5
N1 C21 C22 114.7(14)
N1 C21 H21A 108.6
C22 C21 H21A 108.6
N1 C21 H21B 108.6
C22 C21 H21B 108.6
H21A C21 H21B 107.6
C21 C22 H22A 109.5
C21 C22 H22B 109.5
H22A C22 H22B 109.5
C21 C22 H22C 109.5
H22A C22 H22C 109.5
H22B C22 H22C 109.5
O1 P1 C1 107.7(6)
O1 P1 C5 107.5(6)
C1 P1 C5 104.5(7)
O1 P1 Pt1 116.9(3)
C1 P1 Pt1 111.8(4)
C5 P1 Pt1 107.7(5)
O2 P2 C13 106.7(6)
O2 P2 C9 108.0(6)
C13 P2 C9 103.9(8)
O2 P2 Pt1 116.6(3)
C13 P2 Pt1 110.7(4)
C9 P2 Pt1 110.1(5)
P2 Pt1 P1 94.01(11)
P2 Pt1 Cl2 87.97(11)
P1 Pt1 Cl2 176.35(11)
P2 Pt1 Cl1 176.95(11)
P1 Pt1 Cl1 89.02(11)
Cl2 Pt1 Cl1 88.98(11)
C21 N1 C19 110.7(12)
C21 N1 C17 112.3(11)
C19 N1 C17 114.8(11)
C21 N1 H1 106.1
C19 N1 H1 106.1
C17 N1 H1 106.1

loop_
_geom_bond_atom_site_label_1
_geom_bond_atom_site_label_2
_geom_bond_distance
C1 C2 1.536(18)
C1 P1 1.798(13)
C1 H1A 0.97
C1 H1B 0.97
C2 C4 1.52(2)
C2 C3 1.54(2)
C2 H2 0.98
C3 H3A 0.96
C3 H3B 0.96
C3 H3C 0.96
C4 H4A 0.96
C4 H4B 0.96
C4 H4C 0.96
C5 C6 1.44(2)
C5 P1 1.817(14)
C5 H5A 0.97
C5 H5B 0.97
C6 C8 1.26(3)
C6 C7 1.54(3)
C6 H6 0.98
C7 H7A 0.96
C7 H7B 0.96
C7 H7C 0.96
C8 H8A 0.96
C8 H8B 0.96
C8 H8C 0.96
C9 C10 1.52(2)
C9 P2 1.815(15)
C9 H9A 0.97
C9 H9B 0.97
C10 C12 1.52(3)
C10 C11 1.54(2)
C10 H10 0.98
C11 H11A 0.96
C11 H11B 0.96
C11 H11C 0.96
C12 H12A 0.96
C12 H12B 0.96
C12 H12C 0.96
C13 C14 1.52(2)
C13 P2 1.815(15)
C13 H13A 0.97
C13 H13B 0.97
C14 C15 1.48(2)
C14 C16 1.58(2)
C14 H14 0.98
C15 H15A 0.96
C15 H15B 0.96
C15 H15C 0.96
C16 H16A 0.96
C16 H16B 0.96
C16 H16C 0.96
C17 C18 1.470(18)
C17 N1 1.515(17)
C17 H17A 0.97
C17 H17B 0.97
C18 H18A 0.96
C18 H18B 0.96
C18 H18C 0.96
C19 N1 1.491(17)
C19 C20 1.50(2)
C19 H19A 0.97
C19 H19B 0.97
C20 H20A 0.96
C20 H20B 0.96
C20 H20C 0.96
C21 N1 1.482(17)
C21 C22 1.50(2)
C21 H21A 0.97
C21 H21B 0.97
C22 H22A 0.96
C22 H22B 0.96
C22 H22C 0.96
O1 P1 1.542(8)
O2 P2 1.538(8)
P1 Pt1 2.222(3)
P2 Pt1 2.222(3)
Cl1 Pt1 2.398(3)
Cl2 Pt1 2.390(3)
N1 H1 0.91
